data_4346811
loop_
_publ_author_name
'Kobayashi, Atsushi'
'Hasegawa, Tatsuya'
'Yoshida, Masaki'
'Kato, Masako'

_publ_section_title
;
 Environmentally Friendly Mechanochemical Syntheses and Conversions of
 Highly Luminescent Cu(I) Dinuclear Complexes.
;
_journal_issue 5
_journal_name_full 'Inorganic chemistry'
_journal_page_first 1978
_journal_page_last 1985
_journal_paper_doi 10.1021/acs.inorgchem.5b02160
_journal_volume 55
_journal_year 2016
_chemical_formula_moiety 'C32 H26 Cl2 Cu2 N4 P2'
_chemical_formula_sum 'C32 H26 Cl2 Cu2 N4 P2'
_chemical_formula_weight 726.53
_space_group_crystal_system monoclinic
_space_group_IT_number 14
_space_group_name_Hall '-P 2yn'
_space_group_name_H-M_alt 'P 1 21/n 1'
_atom_sites_solution_hydrogens geom
_atom_sites_solution_primary direct
_atom_sites_solution_secondary difmap
_cell_angle_alpha 90.0000
_cell_angle_beta 93.515(5)
_cell_angle_gamma 90.0000
_cell_formula_units_Z 2
_cell_length_a 9.253(4)
_cell_length_b 10.817(4)
_cell_length_c 15.702(6)
_cell_measurement_reflns_used 4815
_cell_measurement_temperature 173
_cell_measurement_theta_max 27.50
_cell_measurement_theta_min 3.10
_cell_volume 1568.7(11)
_computing_cell_refinement 'CrystalClear-SM Expert 2.0 r16'
_computing_data_collection 'CrystalClear-SM Expert 2.0 r16 (Rigaku, 2013)'
_computing_data_reduction 'CrystalClear-SM Expert 2.0 r16'
_computing_molecular_graphics 'CrystalStructure 4.1'
_computing_publication_material 'CrystalStructure 4.1 (Rigaku, 2014)'
_computing_structure_refinement 'SHELXL2013 (Sheldrick, 2008)'
_computing_structure_solution 'SIR2011 (Burla, et al., 2012)'
_diffrn_ambient_temperature 173
_diffrn_detector_area_resol_mean 7.314
_diffrn_measured_fraction_theta_full 0.978
_diffrn_measured_fraction_theta_max 0.970
_diffrn_measurement_device_type 'Rigaku Mercury70'
_diffrn_measurement_method \w
_diffrn_radiation_type 'Mo K\a'
_diffrn_radiation_wavelength 0.71075
_diffrn_reflns_av_R_equivalents 0.0453
_diffrn_reflns_Laue_measured_fraction_full 0.978
_diffrn_reflns_Laue_measured_fraction_max 0.970
_diffrn_reflns_limit_h_max 11
_diffrn_reflns_limit_h_min -11
_diffrn_reflns_limit_k_max 14
_diffrn_reflns_limit_k_min -10
_diffrn_reflns_limit_l_max 20
_diffrn_reflns_limit_l_min -15
_diffrn_reflns_number 10186
_diffrn_reflns_point_group_measured_fraction_full 0.978
_diffrn_reflns_point_group_measured_fraction_max 0.970
_diffrn_reflns_theta_full 25.242
_diffrn_reflns_theta_max 27.485
_diffrn_reflns_theta_min 3.123
_diffrn_standards_number 0
_exptl_absorpt_coefficient_mu 1.657
_exptl_absorpt_correction_T_max 0.718
_exptl_absorpt_correction_T_min 0.678
_exptl_absorpt_correction_type numerical
_exptl_absorpt_process_details 'NUMABS (Rigaku, 1999)'
_exptl_crystal_colour yellow
_exptl_crystal_density_diffrn 1.538
_exptl_crystal_density_method 'not measured'
_exptl_crystal_description block
_exptl_crystal_F_000 736.00
_exptl_crystal_size_max 0.300
_exptl_crystal_size_mid 0.200
_exptl_crystal_size_min 0.200
_refine_diff_density_max 0.50
_refine_diff_density_min -0.61
_refine_ls_extinction_method none
_refine_ls_goodness_of_fit_ref 1.128
_refine_ls_hydrogen_treatment noref
_refine_ls_number_parameters 190
_refine_ls_number_reflns 3481
_refine_ls_number_restraints 0
_refine_ls_R_factor_all 0.0505
_refine_ls_R_factor_gt 0.0377
_refine_ls_shift/su_max 0.001
_refine_ls_structure_factor_coef Fsqd
_refine_ls_weighting_details 'w = 1/[\s^2^(Fo^2^)+(0.0336P)^2^+2.6721P] where P=(Fo^2^+2Fc^2^)/3'
_refine_ls_weighting_scheme calc
_refine_ls_wR_factor_gt 0.0886
_refine_ls_wR_factor_ref 0.1165
_reflns_number_gt 2666
_reflns_number_total 3481
_reflns_threshold_expression F^2^>2.0\s(F^2^)
_cod_data_source_file ic5b02160_si_002.cif
_cod_data_source_block Cu-Cl
_cod_database_code 4346811

loop_
_symmetry_equiv_pos_site_id
_space_group_symop_operation_xyz
1 +X,+Y,+Z
2 1/2-X,1/2+Y,1/2-Z
3 -X,-Y,-Z
4 1/2+X,1/2-Y,1/2+Z

loop_
_atom_site_label
_atom_site_type_symbol
_atom_site_fract_x
_atom_site_fract_y
_atom_site_fract_z
_atom_site_U_iso_or_equiv
_atom_site_adp_type
_atom_site_occupancy
_atom_site_site_symmetry_multiplicity
_atom_site_calc_flag
Cu1 Cu 0.91444(5) 0.15637(4) 0.99575(3) 0.01933(14) Uani 1 4 d
Cl1 Cl 0.80598(11) 0.34826(9) 0.98929(6) 0.0230(2) Uani 1 4 d
P1 P 0.86589(11) 0.03017(9) 1.09776(6) 0.0185(2) Uani 1 4 d
N1 N 0.8767(4) 0.0898(3) 0.87216(19) 0.0211(7) Uani 1 4 d
N2 N 1.1298(3) 0.1953(3) 0.98138(19) 0.0192(7) Uani 1 4 d
C1 C 0.7542(5) 0.1235(4) 0.8275(3) 0.0270(9) Uani 1 4 d
C2 C 0.7160(5) 0.0727(4) 0.7488(3) 0.0305(10) Uani 1 4 d
C3 C 1.1861(5) 0.3020(4) 1.0110(3) 0.0284(9) Uani 1 4 d
C4 C 1.3306(5) 0.3348(4) 1.0028(3) 0.0317(10) Uani 1 4 d
C5 C 0.7852(4) -0.1184(4) 1.0621(2) 0.0195(8) Uani 1 4 d
C6 C 0.6411(5) -0.1464(4) 1.0725(3) 0.0281(9) Uani 1 4 d
C7 C 0.5830(5) -0.2535(4) 1.0388(3) 0.0336(11) Uani 1 4 d
C8 C 1.0312(4) -0.0121(4) 1.1625(2) 0.0213(8) Uani 1 4 d
C9 C 1.0669(5) 0.0434(4) 1.2412(3) 0.0263(9) Uani 1 4 d
C10 C 1.1964(5) 0.0135(4) 1.2861(3) 0.0324(10) Uani 1 4 d
C11 C 0.7419(4) 0.0750(3) 1.1778(2) 0.0202(8) Uani 1 4 d
C12 C 0.7297(5) 0.0075(4) 1.2535(3) 0.0269(9) Uani 1 4 d
C13 C 0.6326(5) 0.0430(4) 1.3121(3) 0.0288(10) Uani 1 4 d
C14 C 0.5457(5) 0.1450(4) 1.2959(3) 0.0290(10) Uani 1 4 d
C15 C 0.5537(5) 0.2110(4) 1.2218(3) 0.0304(10) Uani 1 4 d
C16 C 0.6550(5) 0.1774(4) 1.1628(3) 0.0247(9) Uani 1 4 d
H1 H 0.69263 0.18331 0.85071 0.0324 Uiso 1 4 calc
H2 H 0.62891 0.09787 0.71845 0.0366 Uiso 1 4 calc
H3 H 1.12519 0.35762 1.03897 0.0341 Uiso 1 4 calc
H4 H 1.36813 0.41073 1.02496 0.0380 Uiso 1 4 calc
H6 H 1.00283 0.10163 1.26408 0.0316 Uiso 1 4 calc
H7 H 1.22338 0.05153 1.33925 0.0388 Uiso 1 4 calc
H9 H 0.78888 -0.06321 1.26434 0.0323 Uiso 1 4 calc
H10 H 0.62542 -0.00272 1.36333 0.0346 Uiso 1 4 calc
H11 H 0.47991 0.17003 1.33668 0.0349 Uiso 1 4 calc
H12 H 0.49081 0.27911 1.21027 0.0364 Uiso 1 4 calc
H13 H 0.66366 0.22522 1.11273 0.0296 Uiso 1 4 calc
H15 H 0.58291 -0.09145 1.10291 0.0337 Uiso 1 4 calc
H16 H 0.48358 -0.27168 1.0442 0.0403 Uiso 1 4 calc

loop_
_atom_site_aniso_label
_atom_site_aniso_U_11
_atom_site_aniso_U_22
_atom_site_aniso_U_33
_atom_site_aniso_U_12
_atom_site_aniso_U_13
_atom_site_aniso_U_23
Cu1 0.0224(3) 0.0192(3) 0.0169(2) 0.0023(2) 0.00523(18) 0.00135(19)
Cl1 0.0265(5) 0.0190(5) 0.0238(4) 0.0046(4) 0.0041(4) 0.0020(4)
P1 0.0218(5) 0.0170(5) 0.0174(4) 0.0029(4) 0.0064(4) -0.0000(4)
N1 0.0165(16) 0.029(2) 0.0181(15) -0.0030(14) 0.0015(13) 0.0027(13)
N2 0.0187(17) 0.0213(18) 0.0176(14) 0.0014(13) -0.0001(13) 0.0024(13)
C1 0.020(2) 0.035(3) 0.026(2) -0.0010(18) 0.0014(17) -0.0067(18)
C2 0.026(2) 0.031(3) 0.033(2) -0.0044(19) -0.0103(19) -0.0057(19)
C3 0.029(2) 0.027(2) 0.029(2) -0.0014(18) 0.0021(18) -0.0046(18)
C4 0.031(2) 0.022(2) 0.042(2) -0.0102(19) 0.000(2) -0.0061(19)
C5 0.022(2) 0.019(2) 0.0184(17) 0.0025(15) 0.0020(16) 0.0026(15)
C6 0.022(2) 0.025(2) 0.038(2) -0.0027(18) 0.0044(18) -0.0130(19)
C7 0.024(2) 0.038(3) 0.039(2) -0.003(2) 0.0016(19) -0.010(2)
C8 0.021(2) 0.024(2) 0.0207(18) -0.0057(16) 0.0079(16) 0.0007(16)
C9 0.030(2) 0.027(2) 0.0227(19) -0.0060(18) 0.0057(18) -0.0069(17)
C10 0.036(3) 0.033(3) 0.028(2) -0.013(2) 0.0004(19) -0.0142(19)
C11 0.025(2) 0.0124(19) 0.0240(18) 0.0022(16) 0.0107(17) -0.0044(15)
C12 0.026(2) 0.029(2) 0.026(2) 0.0019(18) 0.0078(18) 0.0046(18)
C13 0.030(2) 0.038(3) 0.0198(19) -0.013(2) 0.0087(17) -0.0028(18)
C14 0.026(2) 0.034(3) 0.028(2) -0.0063(19) 0.0135(18) -0.0101(19)
C15 0.028(2) 0.027(2) 0.037(2) 0.0032(19) 0.0143(19) -0.0054(19)
C16 0.030(2) 0.018(2) 0.027(2) 0.0020(17) 0.0106(18) -0.0001(16)

loop_
_atom_type_symbol
_atom_type_description
_atom_type_scat_dispersion_real
_atom_type_scat_dispersion_imag
_atom_type_scat_source
C C 0.0033 0.0016
;
International Tables for Crystallography
(Vol. C, Tables 4.2.6.8 and 6.1.1.4)
;
H H 0.0000 0.0000
;
International Tables for Crystallography
(Vol. C, Table 6.1.1.4)
;
Cl Cl 0.1484 0.1585
;
International Tables for Crystallography
(Vol. C, Tables 4.2.6.8 and 6.1.1.4)
;
Cu Cu 0.3201 1.2651
;
International Tables for Crystallography
(Vol. C, Tables 4.2.6.8 and 6.1.1.4)
;
N N 0.0061 0.0033
;
International Tables for Crystallography
(Vol. C, Tables 4.2.6.8 and 6.1.1.4)
;
P P 0.1023 0.0942
;
International Tables for Crystallography
(Vol. C, Tables 4.2.6.8 and 6.1.1.4)
;

loop_
_geom_angle_atom_site_label_1
_geom_angle_atom_site_label_2
_geom_angle_atom_site_label_3
_geom_angle
_geom_angle_publ_flag
_geom_angle_site_symmetry_1
_geom_angle_site_symmetry_3
Cl1 Cu1 P1 119.28(5) yes . .
Cl1 Cu1 N1 102.88(10) yes . .
Cl1 Cu1 N2 103.43(10) yes . .
P1 Cu1 N1 116.11(10) yes . .
P1 Cu1 N2 116.99(9) yes . .
N1 Cu1 N2 94.40(12) yes . .
Cu1 P1 C5 114.95(12) yes . .
Cu1 P1 C8 111.14(13) yes . .
Cu1 P1 C11 120.64(13) yes . .
C5 P1 C8 104.96(18) yes . .
C5 P1 C11 100.44(18) yes . .
C8 P1 C11 102.88(18) yes . .
Cu1 N1 C1 118.7(3) yes . .
Cu1 N1 C8 121.5(2) yes . 3_757
C1 N1 C8 119.7(3) yes . 3_757
Cu1 N2 C3 119.8(3) yes . .
Cu1 N2 C5 121.6(3) yes . 3_757
C3 N2 C5 118.6(3) yes . 3_757
N1 C1 C2 121.4(4) yes . .
C1 C2 C10 120.2(4) yes . 3_757
N2 C3 C4 122.8(4) yes . .
C3 C4 C7 117.9(4) yes . 3_757
P1 C5 N2 116.8(3) yes . 3_757
P1 C5 C6 121.9(3) yes . .
N2 C5 C6 121.1(4) yes 3_757 .
C5 C6 C7 119.8(4) yes . .
C4 C7 C6 119.8(4) yes 3_757 .
P1 C8 N1 117.4(3) yes . 3_757
P1 C8 C9 121.7(3) yes . .
N1 C8 C9 120.6(4) yes 3_757 .
C8 C9 C10 119.9(4) yes . .
C2 C10 C9 117.9(4) yes 3_757 .
P1 C11 C12 122.2(3) yes . .
P1 C11 C16 118.8(3) yes . .
C12 C11 C16 118.9(4) yes . .
C11 C12 C13 120.6(4) yes . .
C12 C13 C14 119.7(4) yes . .
C13 C14 C15 120.8(4) yes . .
C14 C15 C16 119.8(4) yes . .
C11 C16 C15 120.1(4) yes . .
N1 C1 H1 119.3(4) no . .
C2 C1 H1 119.3(4) no . .
C1 C2 H2 119.8(4) no . .
C10 C2 H2 119.9(4) no 3_757 .
N2 C3 H3 118.5(4) no . .
C4 C3 H3 118.7(4) no . .
C3 C4 H4 121.1(4) no . .
C7 C4 H4 121.0(4) no 3_757 .
C5 C6 H15 120.1(4) no . .
C7 C6 H15 120.1(4) no . .
C4 C7 H16 120.2(5) no 3_757 .
C6 C7 H16 120.0(5) no . .
C8 C9 H6 120.0(4) no . .
C10 C9 H6 120.1(4) no . .
C2 C10 H7 121.0(4) no 3_757 .
C9 C10 H7 121.1(5) no . .
C11 C12 H9 119.6(4) no . .
C13 C12 H9 119.8(4) no . .
C12 C13 H10 120.1(4) no . .
C14 C13 H10 120.2(4) no . .
C13 C14 H11 119.6(4) no . .
C15 C14 H11 119.6(4) no . .
C14 C15 H12 120.1(4) no . .
C16 C15 H12 120.1(4) no . .
C11 C16 H13 120.0(4) no . .
C15 C16 H13 119.9(4) no . .

loop_
_geom_bond_atom_site_label_1
_geom_bond_atom_site_label_2
_geom_bond_distance
_geom_bond_publ_flag
_geom_bond_site_symmetry_2
Cu1 Cl1 2.3051(13) yes .
Cu1 P1 2.1724(12) yes .
Cu1 N1 2.079(3) yes .
Cu1 N2 2.063(3) yes .
P1 C5 1.845(4) yes .
P1 C8 1.842(4) yes .
P1 C11 1.818(4) yes .
N1 C1 1.346(5) yes .
N1 C8 1.336(5) yes 3_757
N2 C3 1.338(5) yes .
N2 C5 1.357(5) yes 3_757
C1 C2 1.378(6) yes .
C2 C10 1.371(7) yes 3_757
C3 C4 1.397(6) yes .
C4 C7 1.379(7) yes 3_757
C5 C6 1.387(6) yes .
C6 C7 1.370(6) yes .
C8 C9 1.396(5) yes .
C9 C10 1.391(6) yes .
C11 C12 1.406(6) yes .
C11 C16 1.381(6) yes .
C12 C13 1.380(6) yes .
C13 C14 1.380(6) yes .
C14 C15 1.371(6) yes .
C15 C16 1.405(6) yes .
C1 H1 0.950(4) no .
C2 H2 0.950(4) no .
C3 H3 0.950(4) no .
C4 H4 0.949(4) no .
C6 H15 0.950(4) no .
C7 H16 0.950(4) no .
C9 H6 0.950(4) no .
C10 H7 0.950(4) no .
C12 H9 0.950(4) no .
C13 H10 0.950(4) no .
C14 H11 0.949(4) no .
C15 H12 0.949(4) no .
C16 H13 0.949(4) no .

loop_
_geom_contact_atom_site_label_1
_geom_contact_atom_site_label_2
_geom_contact_distance
_geom_contact_publ_flag
_geom_contact_site_symmetry_2
Cu1 P1 3.2749(14) no 3_757
Cl1 C1 3.528(4) no .
Cl1 C3 3.549(5) no .
N1 C5 3.248(5) no 3_757
N1 C10 2.770(5) no 3_757
N2 C7 2.768(6) no 3_757
N2 C8 3.292(5) no 3_757
C1 C9 2.717(6) no 3_757
C2 C8 2.728(6) no 3_757
C3 C6 2.714(6) no 3_757
C4 C5 2.744(6) no 3_757
C5 C12 3.368(6) no .
C6 C11 3.024(6) no .
C6 C12 3.352(6) no .
C8 C12 3.219(6) no .
C9 C11 3.128(6) no .
C9 C12 3.162(6) no .
C11 C14 2.779(6) no .
C12 C15 2.766(6) no .
C13 C16 2.777(6) no .
N1 C14 3.512(6) no 4_554
N2 C14 3.434(5) no 4_554
C2 C13 3.536(6) no 3_657
C2 C14 3.420(6) no 3_657
C3 C13 3.553(6) no 4_554
C3 C14 3.589(6) no 4_554
C10 C14 3.526(7) no 1_655
C13 C2 3.536(6) no 3_657
C13 C3 3.553(6) no 4_455
C14 N1 3.512(6) no 4_455
C14 N2 3.434(5) no 4_455
C14 C2 3.420(6) no 3_657
C14 C3 3.589(6) no 4_455
C14 C10 3.526(7) no 1_455
Cu1 H1 2.9851(10) no .
Cu1 H3 2.9732(9) no .
Cu1 H13 3.1362(10) no .
Cl1 H1 2.9561(12) no .
Cl1 H3 3.0100(16) no .
Cl1 H13 2.7523(12) no .
P1 H6 2.9356(13) no .
P1 H9 2.9323(13) no .
P1 H13 2.8394(13) no .
P1 H15 2.9359(14) no .
N1 H2 3.227(3) no .
N1 H6 3.225(3) no 3_757
N2 H4 3.252(3) no .
N2 H15 3.242(3) no 3_757
C1 H7 3.247(4) no 3_757
C2 H6 3.229(5) no 3_757
C3 H16 3.244(5) no 3_757
C4 H15 3.238(5) no 3_757
C5 H3 3.172(4) no 3_757
C5 H9 3.229(4) no .
C5 H16 3.244(4) no .
C6 H4 3.242(4) no 3_757
C6 H9 3.354(4) no .
C7 H3 3.233(5) no 3_757
C8 H1 3.173(4) no 3_757
C8 H7 3.276(4) no .
C8 H9 2.886(4) no .
C9 H2 3.231(4) no 3_757
C9 H9 2.863(4) no .
C10 H1 3.236(5) no 3_757
C11 H6 2.711(4) no .
C11 H10 3.278(4) no .
C11 H12 3.268(4) no .
C11 H15 2.564(4) no .
C12 H6 2.720(4) no .
C12 H11 3.242(4) no .
C12 H13 3.262(4) no .
C12 H15 2.862(4) no .
C13 H12 3.247(4) no .
C13 H15 3.596(4) no .
C14 H9 3.243(5) no .
C14 H13 3.256(4) no .
C15 H10 3.247(5) no .
C16 H6 3.596(4) no .
C16 H9 3.257(4) no .
C16 H11 3.259(4) no .
C16 H15 3.116(4) no .
H1 H2 2.3161(7) no .
H2 H7 2.3350(6) no 3_757
H3 H4 2.3436(9) no .
H4 H16 2.3467(6) no 3_757
H6 H7 2.3571(8) no .
H6 H9 2.6645(8) no .
H9 H10 2.3281(6) no .
H9 H15 3.0916(9) no .
H10 H11 2.3261(6) no .
H11 H12 2.3166(7) no .
H12 H13 2.3546(7) no .
H13 H15 3.5073(12) no .
H15 H16 2.3219(6) no .
Cu1 H11 3.2121(10) no 4_554
Cl1 H3 3.2801(15) no 3_767
Cl1 H4 3.0656(13) no 3_767
Cl1 H7 2.6625(12) no 4_454
Cl1 H10 2.8595(12) no 2_657
Cl1 H11 2.9739(13) no 4_554
Cl1 H16 2.8229(15) no 3_657
N1 H11 2.835(4) no 4_554
N1 H12 3.149(3) no 4_554
N2 H11 2.970(3) no 4_554
C1 H7 3.533(5) no 4_454
C1 H11 3.055(4) no 4_554
C1 H12 3.128(4) no 4_554
C1 H15 3.386(4) no 3_657
C1 H16 3.466(4) no 3_657
C2 H3 3.433(4) no 4_454
C2 H11 3.418(5) no 3_657
C2 H12 3.096(5) no 4_554
C3 H2 3.503(4) no 4_555
C3 H10 3.201(4) no 4_554
C3 H11 3.253(4) no 4_554
C4 H7 3.471(5) no 2_757
C4 H10 3.345(4) no 4_554
C4 H12 3.547(5) no 1_655
C5 H11 3.473(4) no 2_647
C6 H1 3.407(4) no 3_657
C7 H1 3.261(5) no 3_657
C7 H13 3.209(5) no 3_657
C8 H11 3.440(4) no 2_647
C8 H12 3.030(4) no 2_647
C9 H1 3.578(4) no 4_555
C9 H12 3.015(4) no 2_647
C10 H1 3.434(5) no 4_555
C10 H3 3.544(4) no 2_747
C10 H4 3.258(4) no 2_747
C10 H11 3.182(5) no 1_655
C10 H12 3.073(5) no 2_647
C12 H2 3.561(5) no 3_657
C12 H12 3.596(4) no 2_647
C13 H2 2.874(4) no 3_657
C14 H2 3.086(5) no 3_657
C14 H7 3.261(5) no 1_455
C15 H9 2.845(5) no 2_657
C16 H9 3.062(4) no 2_657
C16 H16 3.570(4) no 3_657
H1 C6 3.407(4) no 3_657
H1 C7 3.261(5) no 3_657
H1 C9 3.578(4) no 4_454
H1 C10 3.434(5) no 4_454
H1 H6 3.1707(8) no 4_454
H1 H7 2.8890(11) no 4_454
H1 H11 3.1150(10) no 4_554
H1 H15 2.8715(10) no 3_657
H1 H16 2.5739(7) no 3_657
H2 C3 3.503(4) no 4_454
H2 C12 3.561(5) no 3_657
H2 C13 2.874(4) no 3_657
H2 C14 3.086(5) no 3_657
H2 H3 2.8572(11) no 4_454
H2 H6 3.5416(11) no 4_454
H2 H10 2.8064(9) no 3_657
H2 H11 3.1708(10) no 3_657
H2 H15 3.5197(10) no 3_657
H3 Cl1 3.2801(15) no 3_767
H3 C2 3.433(4) no 4_555
H3 C10 3.544(4) no 2_757
H3 H2 2.8572(11) no 4_555
H3 H7 3.1130(7) no 2_757
H3 H10 3.2325(9) no 2_657
H3 H10 3.1734(10) no 4_554
H3 H11 3.3856(11) no 4_554
H4 Cl1 3.0656(13) no 3_767
H4 C10 3.258(4) no 2_757
H4 H4 3.2456(9) no 3_867
H4 H7 2.7936(7) no 2_757
H4 H10 3.4316(9) no 4_554
H4 H12 3.3730(10) no 1_655
H4 H13 3.5974(10) no 1_655
H6 H1 3.1707(8) no 4_555
H6 H2 3.5416(11) no 4_555
H6 H12 3.5119(13) no 2_647
H6 H16 3.3030(11) no 2_657
H7 Cl1 2.6625(12) no 4_555
H7 C1 3.533(5) no 4_555
H7 C4 3.471(5) no 2_747
H7 C14 3.261(5) no 1_655
H7 H1 2.8890(11) no 4_555
H7 H3 3.1130(7) no 2_747
H7 H4 2.7936(7) no 2_747
H7 H11 2.7001(9) no 1_655
H7 H16 3.3321(8) no 2_657
H9 C15 2.845(5) no 2_647
H9 C16 3.062(4) no 2_647
H9 H12 2.6691(8) no 2_647
H9 H13 3.0087(8) no 2_647
H10 Cl1 2.8595(12) no 2_647
H10 C3 3.201(4) no 4_455
H10 C4 3.345(4) no 4_455
H10 H2 2.8064(9) no 3_657
H10 H3 3.2325(9) no 2_647
H10 H3 3.1734(10) no 4_455
H10 H4 3.4316(9) no 4_455
H10 H13 3.5385(10) no 2_647
H11 Cu1 3.2121(10) no 4_455
H11 Cl1 2.9739(13) no 4_455
H11 N1 2.835(4) no 4_455
H11 N2 2.970(3) no 4_455
H11 C1 3.055(4) no 4_455
H11 C2 3.418(5) no 3_657
H11 C3 3.253(4) no 4_455
H11 C5 3.473(4) no 2_657
H11 C8 3.440(4) no 2_657
H11 C10 3.182(5) no 1_455
H11 H1 3.1150(10) no 4_455
H11 H2 3.1708(10) no 3_657
H11 H3 3.3856(11) no 4_455
H11 H7 2.7001(9) no 1_455
H12 N1 3.149(3) no 4_455
H12 C1 3.128(4) no 4_455
H12 C2 3.096(5) no 4_455
H12 C4 3.547(5) no 1_455
H12 C8 3.030(4) no 2_657
H12 C9 3.015(4) no 2_657
H12 C10 3.073(5) no 2_657
H12 C12 3.596(4) no 2_657
H12 H4 3.3730(10) no 1_455
H12 H6 3.5119(13) no 2_657
H12 H9 2.6691(8) no 2_657
H13 C7 3.209(5) no 3_657
H13 H4 3.5974(10) no 1_455
H13 H9 3.0087(8) no 2_657
H13 H10 3.5385(10) no 2_657
H13 H16 2.7873(9) no 3_657
H15 C1 3.386(4) no 3_657
H15 H1 2.8715(10) no 3_657
H15 H2 3.5197(10) no 3_657
H16 Cl1 2.8229(15) no 3_657
H16 C1 3.466(4) no 3_657
H16 C16 3.570(4) no 3_657
H16 H1 2.5739(7) no 3_657
H16 H6 3.3030(11) no 2_647
H16 H7 3.3321(8) no 2_647
H16 H13 2.7873(9) no 3_657

loop_
_geom_torsion_atom_site_label_1
_geom_torsion_atom_site_label_2
_geom_torsion_atom_site_label_3
_geom_torsion_atom_site_label_4
_geom_torsion
_geom_torsion_publ_flag
_geom_torsion_site_symmetry_1
_geom_torsion_site_symmetry_3
_geom_torsion_site_symmetry_4
Cl1 Cu1 P1 C5 120.21(6) no . . .
Cl1 Cu1 P1 C8 -120.77(5) no . . .
Cl1 Cu1 P1 C11 -0.32(8) no . . .
Cl1 Cu1 N1 C1 -32.1(2) no . . .
Cl1 Cu1 N1 C8 149.9(2) no . . 3_757
Cl1 Cu1 N2 C3 31.8(2) no . . .
Cl1 Cu1 N2 C5 -144.20(19) no . . 3_757
P1 Cu1 N1 C1 100.0(2) no . . .
P1 Cu1 N1 C8 -78.0(2) no . . 3_757
N1 Cu1 P1 C5 -3.81(12) no . . .
N1 Cu1 P1 C8 115.21(11) no . . .
N1 Cu1 P1 C11 -124.34(11) no . . .
P1 Cu1 N2 C3 -101.5(2) no . . .
P1 Cu1 N2 C5 82.5(2) no . . 3_757
N2 Cu1 P1 C5 -114.03(11) no . . .
N2 Cu1 P1 C8 4.99(12) no . . .
N2 Cu1 P1 C11 125.45(11) no . . .
N1 Cu1 N2 C3 136.2(2) no . . .
N1 Cu1 N2 C5 -39.8(2) no . . 3_757
N2 Cu1 N1 C1 -137.0(2) no . . .
N2 Cu1 N1 C8 45.0(3) no . . 3_757
Cu1 P1 C5 N2 66.1(3) no . . 3_757
Cu1 P1 C5 C6 -108.6(2) no . . .
Cu1 P1 C8 N1 -73.4(3) no . . 3_757
Cu1 P1 C8 C9 100.5(3) no . . .
Cu1 P1 C11 C12 -166.98(19) no . . .
Cu1 P1 C11 C16 14.2(3) no . . .
C5 P1 C8 N1 51.5(3) no . . 3_757
C5 P1 C8 C9 -134.7(3) no . . .
C8 P1 C5 N2 -56.3(3) no . . 3_757
C8 P1 C5 C6 129.0(3) no . . .
C5 P1 C11 C12 65.6(3) no . . .
C5 P1 C11 C16 -113.2(3) no . . .
C11 P1 C5 N2 -162.8(2) no . . 3_757
C11 P1 C5 C6 22.5(3) no . . .
C8 P1 C11 C12 -42.5(3) no . . .
C8 P1 C11 C16 138.6(3) no . . .
C11 P1 C8 N1 156.2(3) no . . 3_757
C11 P1 C8 C9 -30.0(3) no . . .
Cu1 N1 C1 C2 -173.3(2) no . . .
Cu1 N1 C8 P1 -1.9(4) no . 3_757 3_757
Cu1 N1 C8 C9 172.0(2) no . 3_757 3_757
C1 N1 C8 P1 -179.9(3) no . 3_757 3_757
C1 N1 C8 C9 -6.0(6) no . 3_757 3_757
C8 N1 C1 C2 4.7(6) no 3_757 . .
Cu1 N2 C3 C4 -179.4(2) no . . .
Cu1 N2 C5 P1 -6.3(4) no . 3_757 3_757
Cu1 N2 C5 C6 179.0(2) no . 3_757 3_757
C3 N2 C5 P1 177.6(3) no . 3_757 3_757
C3 N2 C5 C6 2.9(5) no . 3_757 3_757
C5 N2 C3 C4 -3.2(5) no 3_757 . .
N1 C1 C2 C10 -0.4(6) no . . 3_757
C1 C2 C10 C9 -2.5(6) no . 3_757 3_757
N2 C3 C4 C7 0.8(6) no . . 3_757
C3 C4 C7 C6 1.9(6) no . 3_757 3_757
P1 C5 C6 C7 174.6(2) no . . .
N2 C5 C6 C7 0.2(6) no 3_757 . .
C5 C6 C7 C4 2.2(6) no . . 3_757
P1 C8 C9 C10 -176.7(3) no . . .
N1 C8 C9 C10 -3.0(6) no 3_757 . .
C8 C9 C10 C2 -1.3(6) no . . 3_757
P1 C11 C12 C13 -178.8(2) no . . .
P1 C11 C16 C15 177.2(2) no . . .
C12 C11 C16 C15 -1.6(6) no . . .
C16 C11 C12 C13 -0.0(6) no . . .
C11 C12 C13 C14 0.5(6) no . . .
C12 C13 C14 C15 0.7(6) no . . .
C13 C14 C15 C16 -2.3(6) no . . .
C14 C15 C16 C11 2.8(6) no . . .
